data_7121603
loop_
_publ_author_name
'Kyri, A. W.'
'Gleim, F.'
'Garc\'ia Alcaraz, A'
'Schnakenburg, G.'
'Espinosa Ferao, A.'
'Streubel, R.'

_publ_section_title
;
 &quot;Low-coordinate&quot; 1,2-oxaphosphetanes - a new opportunity in
 coordination and main group chemistry.
;
_journal_issue 52
_journal_name_full 'Chemical communications (Cambridge, England)'
_journal_page_first 7123
_journal_page_last 7126
_journal_paper_doi 10.1039/c8cc02963f
_journal_volume 54
_journal_year 2018
_chemical_formula_moiety 'C22 H21 Au Cl O P'
_chemical_formula_sum 'C22 H21 Au Cl O P'
_chemical_formula_weight 564.77
_chemical_name_systematic FLG-17
_space_group_crystal_system monoclinic
_space_group_IT_number 14
_space_group_name_Hall '-P 2ybc'
_space_group_name_H-M_alt 'P 1 21/c 1'
_symmetry_space_group_name_Hall '-P 2ybc'
_symmetry_space_group_name_H-M 'P 1 21/c 1'
_atom_sites_solution_hydrogens mixed
_atom_sites_solution_primary dual
_audit_creation_date 2017-12-21
_audit_creation_method
;
Olex2 1.2
(compiled 2017.03.02 svn.r3394 for OlexSys, GUI svn.r5324)
;
_audit_update_record
;
2018-03-06 deposited with the CCDC.
2018-05-03 downloaded from the CCDC.
;
_cell_angle_alpha 90
_cell_angle_beta 96.768(2)
_cell_angle_gamma 90
_cell_formula_units_Z 4
_cell_length_a 8.3743(4)
_cell_length_b 7.4432(3)
_cell_length_c 31.6312(13)
_cell_measurement_reflns_used 9920
_cell_measurement_temperature 100
_cell_measurement_theta_max 30.56
_cell_measurement_theta_min 2.45
_cell_volume 1957.88(15)
_computing_cell_refinement 'SAINT v8.34A (Bruker, 2013)'
_computing_data_reduction 'SAINT v8.34A (Bruker, 2013)'
_computing_molecular_graphics 'Olex2 (Dolomanov et al., 2009)'
_computing_publication_material 'Olex2 (Dolomanov et al., 2009)'
_computing_structure_refinement 'XL (Sheldrick, 2008)'
_computing_structure_solution 'XT (Sheldrick, 2015)'
_diffrn_ambient_temperature 100
_diffrn_detector 'Bruker Photon100 detector'
_diffrn_detector_area_resol_mean 8
_diffrn_detector_type 'CMOS area detector'
_diffrn_measured_fraction_theta_full 0.999
_diffrn_measured_fraction_theta_max 1.000
_diffrn_measurement_device 'three-circle diffractometer'
_diffrn_measurement_device_type 'Bruker D8-Venture'
_diffrn_measurement_method 'fine slicing \w and \f scans'
_diffrn_radiation_monochromator 'mirror optics'
_diffrn_radiation_probe x-ray
_diffrn_radiation_type MoK\a
_diffrn_radiation_wavelength 0.71073
_diffrn_reflns_av_R_equivalents 0.2257
_diffrn_reflns_av_unetI/netI 0.0755
_diffrn_reflns_Laue_measured_fraction_full 0.999
_diffrn_reflns_Laue_measured_fraction_max 1.000
_diffrn_reflns_limit_h_max 11
_diffrn_reflns_limit_h_min -11
_diffrn_reflns_limit_k_max 9
_diffrn_reflns_limit_k_min -9
_diffrn_reflns_limit_l_max 41
_diffrn_reflns_limit_l_min -41
_diffrn_reflns_number 48893
_diffrn_reflns_point_group_measured_fraction_full 0.999
_diffrn_reflns_point_group_measured_fraction_max 1.000
_diffrn_reflns_theta_full 25.242
_diffrn_reflns_theta_max 27.999
_diffrn_reflns_theta_min 2.449
_diffrn_source 'sealed tube'
_diffrn_source_type 'Incoatec I\ms'
_diffrn_standards_number 0
_exptl_absorpt_coefficient_mu 7.740
_exptl_absorpt_correction_T_max 0.7461
_exptl_absorpt_correction_T_min 0.2985
_exptl_absorpt_correction_type empirical
_exptl_absorpt_process_details
'SADABS-2014/5 (Bruker,2014/5) was used for absorption correction. wR2(int) was 0.1578 before and 0.0656 after correction. The Ratio of minimum to maximum transmission is 0.4001. The \l/2 correction factor is 0.00150.'
_exptl_crystal_colour 'clear colourless'
_exptl_crystal_colour_lustre clear
_exptl_crystal_colour_primary colourless
_exptl_crystal_density_diffrn 1.916
_exptl_crystal_description cube
_exptl_crystal_F_000 1088
_exptl_crystal_size_max 0.25
_exptl_crystal_size_mid 0.22
_exptl_crystal_size_min 0.08
_refine_diff_density_max 4.488
_refine_diff_density_min -3.087
_refine_diff_density_rms 0.412
_refine_ls_extinction_method none
_refine_ls_goodness_of_fit_ref 1.092
_refine_ls_hydrogen_treatment mixed
_refine_ls_matrix_type full
_refine_ls_number_parameters 238
_refine_ls_number_reflns 4720
_refine_ls_number_restraints 0
_refine_ls_restrained_S_all 1.092
_refine_ls_R_factor_all 0.0521
_refine_ls_R_factor_gt 0.0462
_refine_ls_shift/su_max 0.002
_refine_ls_shift/su_mean 0.000
_refine_ls_structure_factor_coef Fsqd
_refine_ls_weighting_details 'w=1/[\s^2^(Fo^2^)+(0.0690P)^2^] where P=(Fo^2^+2Fc^2^)/3'
_refine_ls_weighting_scheme calc
_refine_ls_wR_factor_gt 0.1240
_refine_ls_wR_factor_ref 0.1295
_reflns_Friedel_coverage 0.000
_reflns_number_gt 4170
_reflns_number_total 4720
_reflns_threshold_expression 'I > 2\s(I)'
_cod_data_source_file c8cc02963f2.cif
_cod_data_source_block 5
_cod_depositor_comments 'Adding full bibliography for 7121602--7121604.cif.'
_cod_database_code 7121603
_shelx_shelxl_version_number 2014/7
_shelx_space_group_comment
;
The symmetry employed for this shelxl refinement is uniquely defined
by the following loop, which should always be used as a source of
symmetry information in preference to the above space-group names.
They are only intended as comments.
;
_shelx_estimated_absorpt_t_max 0.576
_shelx_estimated_absorpt_t_min 0.248
_olex2_refinement_description
;
1. Fixed Uiso
 At 1.2 times of:
  All C(H) groups, All C(H,H) groups
 At 1.5 times of:
  All C(H,H,H) groups
2.a Secondary CH2 refined with riding coordinates:
 C2(H2A,H2B)
2.b Me refined with riding coordinates:
 C3(H3A,H3B,H3C)
2.c Aromatic/amide H refined with riding coordinates:
 C6(H6), C7(H7), C8(H8), C9(H9), C10(H10), C12(H12), C13(H13), C14(H14),
 C15(H15), C16(H16), C18(H18), C19(H19), C20(H20), C21(H21), C22(H22)
;
_olex2_submission_special_instructions 'No special instructions were received'

loop_
_space_group_symop_operation_xyz
'x, y, z'
'-x, y+1/2, -z+1/2'
'-x, -y, -z'
'x, -y-1/2, z-1/2'

loop_
_atom_site_label
_atom_site_type_symbol
_atom_site_fract_x
_atom_site_fract_y
_atom_site_fract_z
_atom_site_U_iso_or_equiv
_atom_site_adp_type
_atom_site_occupancy
_atom_site_site_symmetry_order
_atom_site_calc_flag
_atom_site_refinement_flags_posn
Au Au 0.39763(2) 0.25738(2) 0.53875(2) 0.01433(11) Uani 1 1 d .
Cl Cl 0.16982(18) 0.21913(18) 0.49191(5) 0.0221(3) Uani 1 1 d .
P P 0.61549(15) 0.30229(18) 0.58459(4) 0.0128(2) Uani 1 1 d .
O O 0.7252(4) 0.1296(4) 0.60125(10) 0.0171(7) Uani 1 1 d .
C1 C 0.8617(6) 0.1819(7) 0.57629(16) 0.0197(10) Uani 1 1 d .
H1 H 0.857(7) 0.103(7) 0.5516(16) 0.024 Uiso 1 1 d R
C2 C 0.8005(6) 0.3742(6) 0.56530(15) 0.0179(10) Uani 1 1 d .
H2A H 0.7897 0.4033 0.5346 0.021 Uiso 1 1 calc R
H2B H 0.8589 0.4698 0.5826 0.021 Uiso 1 1 calc R
C3 C 1.0202(6) 0.1650(7) 0.60308(16) 0.0234(11) Uani 1 1 d .
H3A H 1.1065 0.1994 0.5863 0.035 Uiso 1 1 calc R
H3B H 1.0221 0.2441 0.6279 0.035 Uiso 1 1 calc R
H3C H 1.0360 0.0403 0.6126 0.035 Uiso 1 1 calc R
C4 C 0.5646(5) 0.4377(6) 0.63148(13) 0.0127(9) Uani 1 1 d .
C5 C 0.4793(6) 0.3171(7) 0.66147(15) 0.0154(9) Uani 1 1 d .
C6 C 0.4288(6) 0.1408(7) 0.65204(15) 0.0189(10) Uani 1 1 d .
H6 H 0.4495 0.0870 0.6260 0.023 Uiso 1 1 calc R
C7 C 0.3481(6) 0.0440(7) 0.68081(16) 0.0238(11) Uani 1 1 d .
H7 H 0.3132 -0.0751 0.6740 0.029 Uiso 1 1 calc R
C8 C 0.3188(6) 0.1184(8) 0.71863(16) 0.0250(12) Uani 1 1 d .
H8 H 0.2641 0.0511 0.7380 0.030 Uiso 1 1 calc R
C9 C 0.3691(7) 0.2929(9) 0.72864(17) 0.0246(11) Uani 1 1 d .
H9 H 0.3491 0.3453 0.7549 0.029 Uiso 1 1 calc R
C10 C 0.4485(6) 0.3899(7) 0.70011(14) 0.0186(10) Uani 1 1 d .
H10 H 0.4827 0.5090 0.7071 0.022 Uiso 1 1 calc R
C11 C 0.4491(5) 0.5783(6) 0.60891(13) 0.0135(9) Uani 1 1 d .
C12 C 0.2865(5) 0.5853(6) 0.61456(14) 0.0164(9) Uani 1 1 d .
H12 H 0.2482 0.5134 0.6361 0.020 Uiso 1 1 calc R
C13 C 0.1810(6) 0.6929(7) 0.58995(18) 0.0237(11) Uani 1 1 d .
H13 H 0.0706 0.6935 0.5942 0.028 Uiso 1 1 calc R
C14 C 0.2349(6) 0.8026(7) 0.55839(16) 0.0205(10) Uani 1 1 d .
H14 H 0.1625 0.8796 0.5416 0.025 Uiso 1 1 calc R
C15 C 0.3956(6) 0.7962(7) 0.55234(16) 0.0171(10) Uani 1 1 d .
H15 H 0.4332 0.8684 0.5308 0.021 Uiso 1 1 calc R
C16 C 0.5038(6) 0.6856(6) 0.57722(14) 0.0155(9) Uani 1 1 d .
H16 H 0.6139 0.6833 0.5727 0.019 Uiso 1 1 calc R
C17 C 0.7178(5) 0.5157(6) 0.65626(13) 0.0139(9) Uani 1 1 d .
C18 C 0.7551(6) 0.6987(7) 0.65739(15) 0.0182(10) Uani 1 1 d .
H18 H 0.6832 0.7819 0.6425 0.022 Uiso 1 1 calc R
C19 C 0.8972(8) 0.7601(6) 0.6802(2) 0.0242(14) Uani 1 1 d .
H19 H 0.9206 0.8850 0.6808 0.029 Uiso 1 1 calc R
C20 C 1.0034(6) 0.6429(8) 0.70185(15) 0.0255(11) Uani 1 1 d .
H20 H 1.1013 0.6858 0.7166 0.031 Uiso 1 1 calc R
C21 C 0.9669(6) 0.4602(7) 0.70201(14) 0.0229(11) Uani 1 1 d .
H21 H 1.0386 0.3783 0.7175 0.027 Uiso 1 1 calc R
C22 C 0.8248(6) 0.3984(7) 0.67939(13) 0.0178(9) Uani 1 1 d .
H22 H 0.8001 0.2739 0.6797 0.021 Uiso 1 1 calc R

loop_
_atom_site_aniso_label
_atom_site_aniso_U_11
_atom_site_aniso_U_22
_atom_site_aniso_U_33
_atom_site_aniso_U_23
_atom_site_aniso_U_13
_atom_site_aniso_U_12
Au 0.01595(16) 0.01159(15) 0.01545(17) -0.00072(5) 0.00182(11) -0.00121(6)
Cl 0.0214(7) 0.0184(5) 0.0252(7) 0.0028(5) -0.0035(5) -0.0062(5)
P 0.0121(6) 0.0085(5) 0.0183(6) 0.0008(5) 0.0041(5) 0.0002(5)
O 0.0155(17) 0.0109(15) 0.0262(17) 0.0021(13) 0.0077(14) 0.0015(13)
C1 0.020(3) 0.018(3) 0.023(3) 0.000(2) 0.012(2) 0.001(2)
C2 0.017(2) 0.013(2) 0.025(2) 0.0010(18) 0.011(2) 0.0005(18)
C3 0.017(3) 0.023(3) 0.032(3) -0.001(2) 0.007(2) 0.003(2)
C4 0.010(2) 0.011(2) 0.017(2) 0.0008(16) 0.0026(17) -0.0001(16)
C5 0.009(2) 0.018(2) 0.019(2) 0.0056(19) 0.0003(18) 0.0013(19)
C6 0.015(2) 0.019(2) 0.023(2) 0.0031(19) 0.002(2) 0.002(2)
C7 0.015(2) 0.022(3) 0.034(3) 0.010(2) 0.002(2) -0.004(2)
C8 0.010(2) 0.036(3) 0.029(3) 0.019(2) 0.003(2) 0.001(2)
C9 0.016(3) 0.041(3) 0.016(3) 0.003(2) 0.000(2) 0.007(3)
C10 0.012(2) 0.025(3) 0.018(2) 0.0013(18) -0.0008(18) 0.0009(19)
C11 0.015(2) 0.010(2) 0.015(2) -0.0030(16) 0.0007(18) -0.0012(17)
C12 0.012(2) 0.015(2) 0.023(2) -0.0016(17) 0.0054(18) -0.0014(18)
C13 0.017(3) 0.009(2) 0.045(3) -0.007(2) 0.005(2) 0.001(2)
C14 0.020(3) 0.012(2) 0.028(3) 0.000(2) -0.002(2) 0.003(2)
C15 0.022(3) 0.012(2) 0.017(2) 0.001(2) 0.002(2) 0.003(2)
C16 0.018(2) 0.008(2) 0.021(2) -0.0001(17) 0.0015(19) 0.0024(18)
C17 0.011(2) 0.019(2) 0.012(2) -0.0019(16) 0.0034(17) -0.0005(18)
C18 0.017(2) 0.016(2) 0.023(2) -0.001(2) 0.006(2) -0.003(2)
C19 0.022(3) 0.029(3) 0.022(3) -0.0079(18) 0.007(3) -0.011(2)
C20 0.013(2) 0.039(3) 0.024(3) -0.007(2) 0.002(2) -0.008(2)
C21 0.012(2) 0.035(3) 0.022(2) -0.003(2) 0.0035(19) 0.003(2)
C22 0.013(2) 0.022(2) 0.019(2) -0.0034(18) 0.0026(18) 0.0014(19)

loop_
_atom_type_symbol
_atom_type_description
_atom_type_scat_dispersion_real
_atom_type_scat_dispersion_imag
_atom_type_scat_source
C C 0.0033 0.0016 'International Tables Vol C Tables 4.2.6.8 and 6.1.1.4'
H H 0.0000 0.0000 'International Tables Vol C Tables 4.2.6.8 and 6.1.1.4'
O O 0.0106 0.0060 'International Tables Vol C Tables 4.2.6.8 and 6.1.1.4'
P P 0.1023 0.0942 'International Tables Vol C Tables 4.2.6.8 and 6.1.1.4'
Cl Cl 0.1484 0.1585 'International Tables Vol C Tables 4.2.6.8 and 6.1.1.4'
Au Au -2.0133 8.8022 'International Tables Vol C Tables 4.2.6.8 and 6.1.1.4'

loop_
_geom_angle_atom_site_label_1
_geom_angle_atom_site_label_2
_geom_angle_atom_site_label_3
_geom_angle
P Au Cl 178.31(4)
O P Au 118.77(14)
O P C2 82.52(19)
O P C4 109.78(18)
C2 P Au 119.65(17)
C2 P C4 112.9(2)
C4 P Au 110.51(14)
C1 O P 93.5(3)
O C1 H1 107(3)
O C1 C2 96.0(3)
C2 C1 H1 113(3)
C3 C1 O 110.9(4)
C3 C1 H1 111(3)
C3 C1 C2 117.0(5)
P C2 H2A 114.4
P C2 H2B 114.4
C1 C2 P 85.7(3)
C1 C2 H2A 114.4
C1 C2 H2B 114.4
H2A C2 H2B 111.5
C1 C3 H3A 109.5
C1 C3 H3B 109.5
C1 C3 H3C 109.5
H3A C3 H3B 109.5
H3A C3 H3C 109.5
H3B C3 H3C 109.5
C5 C4 P 109.7(3)
C5 C4 C11 111.7(4)
C11 C4 P 100.7(3)
C17 C4 P 110.5(3)
C17 C4 C5 109.0(3)
C17 C4 C11 114.8(4)
C6 C5 C4 124.4(4)
C10 C5 C4 117.5(4)
C10 C5 C6 118.1(4)
C5 C6 H6 119.9
C7 C6 C5 120.2(4)
C7 C6 H6 119.9
C6 C7 H7 119.6
C8 C7 C6 120.8(5)
C8 C7 H7 119.6
C7 C8 H8 120.1
C7 C8 C9 119.8(5)
C9 C8 H8 120.1
C8 C9 H9 120.2
C10 C9 C8 119.6(5)
C10 C9 H9 120.2
C5 C10 H10 119.2
C9 C10 C5 121.5(5)
C9 C10 H10 119.2
C12 C11 C4 122.3(4)
C12 C11 C16 118.5(4)
C16 C11 C4 118.6(4)
C11 C12 H12 119.2
C13 C12 C11 121.6(4)
C13 C12 H12 119.2
C12 C13 H13 119.8
C12 C13 C14 120.4(5)
C14 C13 H13 119.8
C13 C14 H14 120.7
C15 C14 C13 118.5(5)
C15 C14 H14 120.7
C14 C15 H15 119.3
C14 C15 C16 121.3(5)
C16 C15 H15 119.3
C11 C16 H16 120.2
C15 C16 C11 119.6(5)
C15 C16 H16 120.2
C18 C17 C4 123.5(4)
C22 C17 C4 118.5(4)
C22 C17 C18 118.0(4)
C17 C18 H18 119.7
C19 C18 C17 120.5(5)
C19 C18 H18 119.7
C18 C19 H19 119.5
C20 C19 C18 120.9(5)
C20 C19 H19 119.5
C19 C20 H20 120.2
C19 C20 C21 119.6(5)
C21 C20 H20 120.2
C20 C21 H21 120.2
C22 C21 C20 119.7(5)
C22 C21 H21 120.2
C17 C22 H22 119.3
C21 C22 C17 121.3(5)
C21 C22 H22 119.3

loop_
_geom_bond_atom_site_label_1
_geom_bond_atom_site_label_2
_geom_bond_distance
Au Cl 2.2912(15)
Au P 2.2179(13)
P O 1.631(3)
P C2 1.812(5)
P C4 1.883(4)
O C1 1.514(5)
C1 H1 0.98(5)
C1 C2 1.546(7)
C1 C3 1.493(7)
C2 H2A 0.9900
C2 H2B 0.9900
C3 H3A 0.9800
C3 H3B 0.9800
C3 H3C 0.9800
C4 C5 1.541(6)
C4 C11 1.542(6)
C4 C17 1.537(6)
C5 C6 1.400(7)
C5 C10 1.389(6)
C6 H6 0.9500
C6 C7 1.396(6)
C7 H7 0.9500
C7 C8 1.367(7)
C8 H8 0.9500
C8 C9 1.391(8)
C9 H9 0.9500
C9 C10 1.386(7)
C10 H10 0.9500
C11 C12 1.395(6)
C11 C16 1.400(6)
C12 H12 0.9500
C12 C13 1.366(7)
C13 H13 0.9500
C13 C14 1.405(8)
C14 H14 0.9500
C14 C15 1.383(7)
C15 H15 0.9500
C15 C16 1.396(7)
C16 H16 0.9500
C17 C18 1.397(7)
C17 C22 1.394(6)
C18 H18 0.9500
C18 C19 1.394(8)
C19 H19 0.9500
C19 C20 1.370(8)
C20 H20 0.9500
C20 C21 1.394(8)
C21 H21 0.9500
C21 C22 1.393(7)
C22 H22 0.9500
